data_7715222
loop_
_publ_author_name
'Luff, Martin S.'
'Walther, Luis'
'Finze, Maik'
'Radius, Udo'

_publ_section_title
;
 NHC-ligated nickel(II) cyanoborate complexes and salts.
;
_journal_issue 12
_journal_name_full 'Dalton transactions (Cambridge, England : 2003)'
_journal_page_first 5391
_journal_page_last 5400
_journal_paper_doi 10.1039/d4dt00231h
_journal_volume 53
_journal_year 2024
_chemical_formula_moiety 'C30 H49 B N9 Ni, C3 H B N3'
_chemical_formula_sum 'C33 H50 B2 N12 Ni'
_chemical_formula_weight 695.16
_space_group_crystal_system monoclinic
_space_group_IT_number 14
_space_group_name_Hall '-P 2ybc'
_space_group_name_H-M_alt 'P 1 21/c 1'
_atom_sites_solution_hydrogens geom
_atom_sites_solution_primary dual
_atom_sites_solution_secondary difmap
_audit_creation_method SHELXL-2018/3
_audit_update_record
;
2024-01-24 deposited with the CCDC.	2024-02-21 downloaded from the CCDC.
;
_cell_angle_alpha 90
_cell_angle_beta 100.6940(10)
_cell_angle_gamma 90
_cell_formula_units_Z 4
_cell_length_a 10.64010(10)
_cell_length_b 20.81840(10)
_cell_length_c 17.61290(10)
_cell_measurement_reflns_used 44617
_cell_measurement_temperature 100(2)
_cell_measurement_theta_max 76.7600
_cell_measurement_theta_min 2.1350
_cell_volume 3833.67(5)
_computing_cell_refinement 'CrysAlisPro 1.171.41.93a (Rigaku OD, 2020)'
_computing_data_collection 'CrysAlisPro 1.171.41.93a (Rigaku OD, 2020)'
_computing_data_reduction 'CrysAlisPro 1.171.41.93a (Rigaku OD, 2020)'
_computing_molecular_graphics 'ShelXLe (Huebschle et all, 2011)'
_computing_publication_material 'SHELXL-2014/6 (Sheldrick, 2014)'
_computing_structure_refinement 'SHELXL-2018/3 (Sheldrick, 2018)'
_computing_structure_solution 'SHELXT 2014/5 (Sheldrick, 2014)'
_diffrn_ambient_temperature 100(2)
_diffrn_detector_area_resol_mean 10.0000
_diffrn_measured_fraction_theta_full 0.999
_diffrn_measured_fraction_theta_max 0.991
_diffrn_measurement_device_type 'XtaLAB Synergy, Dualflex, HyPix'
_diffrn_measurement_method '\w scans'
_diffrn_radiation_type CuK\a
_diffrn_radiation_wavelength 1.54184
_diffrn_reflns_av_R_equivalents 0.0427
_diffrn_reflns_av_unetI/netI 0.0199
_diffrn_reflns_Laue_measured_fraction_full 0.999
_diffrn_reflns_Laue_measured_fraction_max 0.991
_diffrn_reflns_limit_h_max 13
_diffrn_reflns_limit_h_min -13
_diffrn_reflns_limit_k_max 26
_diffrn_reflns_limit_k_min -26
_diffrn_reflns_limit_l_max 22
_diffrn_reflns_limit_l_min -18
_diffrn_reflns_number 80215
_diffrn_reflns_point_group_measured_fraction_full 0.999
_diffrn_reflns_point_group_measured_fraction_max 0.991
_diffrn_reflns_theta_full 72.000
_diffrn_reflns_theta_max 77.527
_diffrn_reflns_theta_min 3.321
_diffrn_source 'micro-focus sealed X-ray tube'
_exptl_absorpt_coefficient_mu 1.035
_exptl_absorpt_correction_T_max 1.000
_exptl_absorpt_correction_T_min 0.453
_exptl_absorpt_correction_type gaussian
_exptl_absorpt_process_details
;
CrysAlisPro 1.171.40.49a (Rigaku Oxford Diffraction, 2019)
Numerical absorption correction based on gaussian integration over
			a multifaceted crystal model
Empirical absorption correction using spherical harmonics,
 implemented in SCALE3 ABSPACK scaling algorithm.
;
_exptl_crystal_colour yellow
_exptl_crystal_density_diffrn 1.204
_exptl_crystal_description block
_exptl_crystal_F_000 1480
_exptl_crystal_size_max 0.276
_exptl_crystal_size_mid 0.162
_exptl_crystal_size_min 0.131
_refine_diff_density_max 0.798
_refine_diff_density_min -0.312
_refine_diff_density_rms 0.047
_refine_ls_extinction_method none
_refine_ls_goodness_of_fit_ref 1.081
_refine_ls_hydrogen_treatment constr
_refine_ls_matrix_type full
_refine_ls_number_parameters 445
_refine_ls_number_reflns 8100
_refine_ls_number_restraints 0
_refine_ls_restrained_S_all 1.081
_refine_ls_R_factor_all 0.0384
_refine_ls_R_factor_gt 0.0360
_refine_ls_shift/su_max 0.001
_refine_ls_shift/su_mean 0.000
_refine_ls_structure_factor_coef Fsqd
_refine_ls_weighting_details 'w=1/[\s^2^(Fo^2^)+(0.0438P)^2^+2.0355P] where P=(Fo^2^+2Fc^2^)/3'
_refine_ls_weighting_scheme calc
_refine_ls_wR_factor_gt 0.0929
_refine_ls_wR_factor_ref 0.0944
_reflns_Friedel_coverage 0.000
_reflns_number_gt 7521
_reflns_number_total 8100
_reflns_threshold_expression 'I > 2\s(I)'
_cod_data_source_file d4dt00231h2.cif
_cod_data_source_block Compound_16c
_cod_depositor_comments 'Adding full bibliography for 7715213--7715230.cif.'
_cod_original_sg_symbol_H-M 'P 21/c'
_cod_database_code 7715222
_shelx_shelxl_version_number 2018/3
_shelx_space_group_comment
;
The symmetry employed for this shelxl refinement is uniquely defined
by the following loop, which should always be used as a source of
symmetry information in preference to the above space-group names.
They are only intended as comments.
;

loop_
_space_group_symop_operation_xyz
'x, y, z'
'-x, y+1/2, -z+1/2'
'-x, -y, -z'
'x, -y-1/2, z-1/2'

loop_
_atom_site_label
_atom_site_type_symbol
_atom_site_fract_x
_atom_site_fract_y
_atom_site_fract_z
_atom_site_U_iso_or_equiv
_atom_site_adp_type
_atom_site_occupancy
_atom_site_site_symmetry_order
_atom_site_calc_flag
_atom_site_refinement_flags_posn
_atom_site_refinement_flags_adp
_atom_site_refinement_flags_occupancy
_atom_site_disorder_assembly
_atom_site_disorder_group
Ni01 Ni 0.70132(2) 0.43824(2) 0.29654(2) 0.01455(7) Uani 1 1 d . . . . .
C1 C 0.87423(12) 0.30548(7) 0.33869(8) 0.0220(3) Uani 1 1 d . . . . .
H1 H 0.892261 0.346397 0.312959 0.026 Uiso 1 1 calc R U . . .
B1 B 0.79758(16) 0.44369(8) 0.56205(9) 0.0242(3) Uani 1 1 d . . . . .
H01Y H 0.834650 0.401067 0.580382 0.029 Uiso 1 1 calc R U . . .
N002 N 0.84732(10) 0.52519(5) 0.21361(6) 0.0166(2) Uani 1 1 d . . . . .
B2 B 0.86800(15) 0.84487(7) 0.47455(9) 0.0218(3) Uani 1 1 d . . . . .
H01Z H 0.827328 0.884378 0.448552 0.026 Uiso 1 1 calc R U . . .
N003 N 0.73556(10) 0.30338(5) 0.34082(6) 0.0171(2) Uani 1 1 d . . . . .
N004 N 0.78412(10) 0.57652(5) 0.30527(6) 0.0167(2) Uani 1 1 d . . . . .
N005 N 0.76649(10) 0.44682(5) 0.40390(7) 0.0181(2) Uani 1 1 d . . . . .
N006 N 0.54104(10) 0.33242(5) 0.33949(6) 0.0177(2) Uani 1 1 d . . . . .
N007 N 0.50510(11) 0.47368(6) 0.16695(7) 0.0215(2) Uani 1 1 d . . . . .
N008 N 0.59171(11) 0.38452(6) 0.14158(6) 0.0213(2) Uani 1 1 d . . . . .
N009 N 1.09560(12) 0.87974(6) 0.56551(7) 0.0277(3) Uani 1 1 d . . . . .
N00A N 0.94806(13) 0.53995(7) 0.63595(8) 0.0315(3) Uani 1 1 d . . . . .
C00B C 0.65360(12) 0.35342(6) 0.32389(7) 0.0164(2) Uani 1 1 d . . . . .
N00C N 0.91817(14) 0.76340(7) 0.36210(8) 0.0333(3) Uani 1 1 d . . . . .
C00D C 0.77746(11) 0.51835(6) 0.27018(7) 0.0153(2) Uani 1 1 d . . . . .
N00E N 0.69823(13) 0.79505(7) 0.55808(9) 0.0352(3) Uani 1 1 d . . . . .
C00F C 0.89807(13) 0.58648(7) 0.21433(8) 0.0213(3) Uani 1 1 d . . . . .
H00F H 0.950747 0.602668 0.180674 0.026 Uiso 1 1 calc R U . . .
C00G C 0.67402(13) 0.25130(6) 0.36668(8) 0.0205(3) Uani 1 1 d . . . . .
H00G H 0.710651 0.210627 0.381983 0.025 Uiso 1 1 calc R U . . .
C00H C 0.86987(12) 0.47559(6) 0.15811(7) 0.0187(3) Uani 1 1 d . . . . .
H00H H 0.833929 0.434123 0.173208 0.022 Uiso 1 1 calc R U . . .
C00I C 0.78250(13) 0.44756(6) 0.46996(8) 0.0200(3) Uani 1 1 d . . . . .
C00J C 0.59823(12) 0.43103(6) 0.19653(7) 0.0184(3) Uani 1 1 d . . . . .
C00K C 0.55182(13) 0.26954(6) 0.36591(8) 0.0212(3) Uani 1 1 d . . . . .
H00K H 0.486063 0.244185 0.380628 0.025 Uiso 1 1 calc R U . . .
C00L C 0.85857(13) 0.61873(7) 0.27177(8) 0.0214(3) Uani 1 1 d . . . . .
H00L H 0.877941 0.662024 0.286521 0.026 Uiso 1 1 calc R U . . .
C00M C 0.72936(12) 0.59415(6) 0.37364(8) 0.0194(3) Uani 1 1 d . . . . .
H00M H 0.676884 0.557295 0.386619 0.023 Uiso 1 1 calc R U . . .
C00N C 0.89651(13) 0.79652(7) 0.41000(8) 0.0237(3) Uani 1 1 d . . . . .
C00O C 0.99994(13) 0.86470(7) 0.52828(8) 0.0215(3) Uani 1 1 d . . . . .
C00P C 0.66985(14) 0.32553(7) 0.14605(8) 0.0233(3) Uani 1 1 d . . . . .
H00P H 0.738773 0.328484 0.192987 0.028 Uiso 1 1 calc R U . . .
C00R C 0.47364(13) 0.53437(7) 0.20278(8) 0.0237(3) Uani 1 1 d . . . . .
H00R H 0.523924 0.536337 0.256654 0.028 Uiso 1 1 calc R U . . .
C00S C 0.79872(14) 0.49361(7) 0.07744(8) 0.0233(3) Uani 1 1 d . . . . .
H00A H 0.817427 0.461882 0.039965 0.035 Uiso 1 1 calc R U . . .
H00B H 0.826588 0.536199 0.063576 0.035 Uiso 1 1 calc R U . . .
H00C H 0.706504 0.494321 0.077027 0.035 Uiso 1 1 calc R U . . .
C00T C 0.83810(13) 0.60574(7) 0.44166(8) 0.0227(3) Uani 1 1 d . . . . .
H00D H 0.802840 0.612738 0.488591 0.034 Uiso 1 1 calc R U . . .
H00E H 0.886747 0.643725 0.431413 0.034 Uiso 1 1 calc R U . . .
H00I H 0.894706 0.568228 0.448748 0.034 Uiso 1 1 calc R U . . .
C00U C 0.42381(13) 0.37179(7) 0.33232(8) 0.0225(3) Uani 1 1 d . . . . .
H00U H 0.445419 0.416541 0.318579 0.027 Uiso 1 1 calc R U . . .
C00V C 0.64325(14) 0.65285(7) 0.35737(9) 0.0261(3) Uani 1 1 d . . . . .
H00J H 0.608054 0.663419 0.403455 0.039 Uiso 1 1 calc R U . . .
H00N H 0.573143 0.643612 0.314229 0.039 Uiso 1 1 calc R U . . .
H00O H 0.693129 0.689316 0.343938 0.039 Uiso 1 1 calc R U . . .
C00W C 0.44193(14) 0.45366(8) 0.09483(9) 0.0287(3) Uani 1 1 d . . . . .
H00W H 0.373414 0.475243 0.062562 0.034 Uiso 1 1 calc R U . . .
C00X C 0.49563(14) 0.39816(8) 0.07915(8) 0.0282(3) Uani 1 1 d . . . . .
H00X H 0.472207 0.372940 0.033773 0.034 Uiso 1 1 calc R U . . .
C00Y C 0.77253(14) 0.81400(7) 0.52421(9) 0.0256(3) Uani 1 1 d . . . . .
C00Z C 0.95101(14) 0.30579(8) 0.42062(9) 0.0294(3) Uani 1 1 d . . . . .
H00S H 1.042516 0.307260 0.418948 0.044 Uiso 1 1 calc R U . . .
H00T H 0.932220 0.266747 0.447522 0.044 Uiso 1 1 calc R U . . .
H00V H 0.927778 0.343579 0.448205 0.044 Uiso 1 1 calc R U . . .
N010 N 0.56185(15) 0.45656(9) 0.60156(9) 0.0459(4) Uani 1 1 d . . . . .
C011 C 0.88702(13) 0.49933(8) 0.60373(8) 0.0255(3) Uani 1 1 d . . . . .
C012 C 1.01271(13) 0.46643(7) 0.16100(9) 0.0255(3) Uani 1 1 d . . . . .
H01A H 1.026495 0.429131 0.129592 0.038 Uiso 1 1 calc R U . . .
H01B H 1.055498 0.459366 0.214588 0.038 Uiso 1 1 calc R U . . .
H01C H 1.048022 0.504885 0.140666 0.038 Uiso 1 1 calc R U . . .
C013 C 0.91304(14) 0.24955(8) 0.29200(9) 0.0283(3) Uani 1 1 d . . . . .
H01D H 1.003875 0.253355 0.289211 0.042 Uiso 1 1 calc R U . . .
H01E H 0.861777 0.250426 0.239687 0.042 Uiso 1 1 calc R U . . .
H01F H 0.898401 0.208940 0.317131 0.042 Uiso 1 1 calc R U . . .
C014 C 0.58737(16) 0.26711(7) 0.15490(9) 0.0302(3) Uani 1 1 d . . . . .
H01G H 0.640405 0.228311 0.159721 0.045 Uiso 1 1 calc R U . . .
H01H H 0.519049 0.263384 0.109408 0.045 Uiso 1 1 calc R U . . .
H01I H 0.549649 0.272094 0.201268 0.045 Uiso 1 1 calc R U . . .
C015 C 0.65959(16) 0.45078(8) 0.58373(9) 0.0307(3) Uani 1 1 d . . . . .
C016 C 0.51245(15) 0.59109(8) 0.15741(9) 0.0310(3) Uani 1 1 d . . . . .
H01J H 0.494383 0.631311 0.182224 0.047 Uiso 1 1 calc R U . . .
H01K H 0.463804 0.589917 0.104416 0.047 Uiso 1 1 calc R U . . .
H01L H 0.604097 0.588475 0.156437 0.047 Uiso 1 1 calc R U . . .
C017 C 0.73316(17) 0.31859(8) 0.07546(9) 0.0318(3) Uani 1 1 d . . . . .
H01M H 0.789892 0.281115 0.082095 0.048 Uiso 1 1 calc R U . . .
H01N H 0.783058 0.357293 0.069852 0.048 Uiso 1 1 calc R U . . .
H01O H 0.667169 0.312895 0.029125 0.048 Uiso 1 1 calc R U . . .
C018 C 0.33170(14) 0.53623(9) 0.20666(10) 0.0339(4) Uani 1 1 d . . . . .
H01P H 0.313820 0.574309 0.235601 0.051 Uiso 1 1 calc R U . . .
H01Q H 0.308906 0.497503 0.232698 0.051 Uiso 1 1 calc R U . . .
H01R H 0.281164 0.538072 0.154188 0.051 Uiso 1 1 calc R U . . .
C019 C 0.32171(15) 0.34614(9) 0.26730(11) 0.0375(4) Uani 1 1 d . . . . .
H01S H 0.244891 0.372925 0.262460 0.056 Uiso 1 1 calc R U . . .
H01T H 0.300530 0.301833 0.278886 0.056 Uiso 1 1 calc R U . . .
H01U H 0.353952 0.347148 0.218685 0.056 Uiso 1 1 calc R U . . .
C01A C 0.37903(16) 0.37424(8) 0.40926(10) 0.0328(3) Uani 1 1 d . . . . .
H01V H 0.304729 0.402735 0.404942 0.049 Uiso 1 1 calc R U . . .
H01W H 0.448249 0.390597 0.449167 0.049 Uiso 1 1 calc R U . . .
H01X H 0.355211 0.330967 0.423316 0.049 Uiso 1 1 calc R U . . .

loop_
_atom_site_aniso_label
_atom_site_aniso_U_11
_atom_site_aniso_U_22
_atom_site_aniso_U_33
_atom_site_aniso_U_23
_atom_site_aniso_U_13
_atom_site_aniso_U_12
Ni01 0.01421(11) 0.01450(12) 0.01479(12) 0.00107(8) 0.00230(8) -0.00202(8)
C1 0.0158(6) 0.0220(7) 0.0292(7) 0.0023(5) 0.0069(5) 0.0004(5)
B1 0.0279(8) 0.0269(8) 0.0180(7) 0.0011(6) 0.0042(6) 0.0005(6)
N002 0.0167(5) 0.0162(5) 0.0178(5) 0.0005(4) 0.0051(4) -0.0022(4)
B2 0.0220(7) 0.0198(7) 0.0247(7) 0.0017(6) 0.0070(6) 0.0005(6)
N003 0.0170(5) 0.0154(5) 0.0199(5) 0.0019(4) 0.0057(4) -0.0004(4)
N004 0.0167(5) 0.0156(5) 0.0185(5) 0.0002(4) 0.0050(4) -0.0010(4)
N005 0.0172(5) 0.0165(5) 0.0213(6) 0.0008(4) 0.0049(4) -0.0008(4)
N006 0.0165(5) 0.0175(5) 0.0201(5) 0.0011(4) 0.0062(4) -0.0015(4)
N007 0.0168(5) 0.0256(6) 0.0204(5) 0.0044(4) -0.0008(4) -0.0032(4)
N008 0.0221(5) 0.0244(6) 0.0166(5) -0.0003(4) 0.0019(4) -0.0076(5)
N009 0.0275(6) 0.0290(6) 0.0274(6) -0.0039(5) 0.0077(5) -0.0029(5)
N00A 0.0264(6) 0.0396(8) 0.0273(6) -0.0024(6) 0.0024(5) -0.0019(6)
C00B 0.0164(6) 0.0176(6) 0.0154(6) -0.0002(5) 0.0036(4) -0.0008(5)
N00C 0.0402(7) 0.0292(7) 0.0324(7) -0.0070(6) 0.0114(6) -0.0070(6)
C00D 0.0128(5) 0.0164(6) 0.0160(6) 0.0010(4) 0.0011(4) 0.0005(4)
N00E 0.0293(7) 0.0356(7) 0.0440(8) 0.0063(6) 0.0156(6) -0.0016(6)
C00F 0.0237(6) 0.0194(6) 0.0219(6) 0.0003(5) 0.0074(5) -0.0066(5)
C00G 0.0233(6) 0.0164(6) 0.0231(6) 0.0029(5) 0.0074(5) -0.0009(5)
C00H 0.0201(6) 0.0186(6) 0.0180(6) -0.0016(5) 0.0055(5) -0.0025(5)
C00I 0.0195(6) 0.0194(6) 0.0216(7) 0.0000(5) 0.0050(5) 0.0004(5)
C00J 0.0159(6) 0.0207(6) 0.0189(6) 0.0027(5) 0.0038(5) -0.0050(5)
C00K 0.0234(6) 0.0177(6) 0.0246(6) 0.0024(5) 0.0097(5) -0.0029(5)
C00L 0.0249(7) 0.0169(6) 0.0235(6) 0.0002(5) 0.0074(5) -0.0050(5)
C00M 0.0194(6) 0.0182(6) 0.0225(6) -0.0009(5) 0.0087(5) 0.0010(5)
C00N 0.0231(7) 0.0223(7) 0.0255(7) 0.0012(5) 0.0044(5) -0.0044(5)
C00O 0.0258(7) 0.0189(6) 0.0227(6) -0.0004(5) 0.0117(6) 0.0012(5)
C00P 0.0285(7) 0.0213(7) 0.0211(6) -0.0028(5) 0.0069(5) -0.0070(5)
C00R 0.0183(6) 0.0254(7) 0.0266(7) 0.0056(6) 0.0020(5) 0.0025(5)
C00S 0.0267(7) 0.0248(7) 0.0186(6) 0.0000(5) 0.0047(5) -0.0046(5)
C00T 0.0243(7) 0.0235(7) 0.0215(6) -0.0030(5) 0.0069(5) -0.0020(5)
C00U 0.0173(6) 0.0205(6) 0.0306(7) 0.0036(5) 0.0066(5) 0.0023(5)
C00V 0.0256(7) 0.0202(7) 0.0338(8) 0.0001(6) 0.0089(6) 0.0046(5)
C00W 0.0227(7) 0.0378(8) 0.0223(7) 0.0058(6) -0.0049(5) -0.0074(6)
C00X 0.0274(7) 0.0361(8) 0.0189(6) 0.0009(6) -0.0012(5) -0.0117(6)
C00Y 0.0226(7) 0.0242(7) 0.0304(7) 0.0022(6) 0.0060(6) 0.0018(5)
C00Z 0.0225(7) 0.0263(7) 0.0365(8) -0.0040(6) -0.0018(6) 0.0051(6)
N010 0.0350(8) 0.0656(11) 0.0404(8) -0.0059(8) 0.0160(7) -0.0151(7)
C011 0.0211(6) 0.0357(8) 0.0199(6) 0.0011(6) 0.0040(5) 0.0046(6)
C012 0.0210(7) 0.0292(7) 0.0281(7) -0.0035(6) 0.0089(5) 0.0015(5)
C013 0.0265(7) 0.0290(7) 0.0319(8) 0.0010(6) 0.0122(6) 0.0071(6)
C014 0.0371(8) 0.0248(7) 0.0307(8) -0.0037(6) 0.0111(6) -0.0122(6)
C015 0.0322(8) 0.0374(8) 0.0235(7) -0.0023(6) 0.0080(6) -0.0102(7)
C016 0.0302(8) 0.0272(8) 0.0348(8) 0.0092(6) 0.0039(6) 0.0023(6)
C017 0.0423(9) 0.0304(8) 0.0263(7) -0.0058(6) 0.0156(7) -0.0084(7)
C018 0.0184(7) 0.0446(10) 0.0376(9) 0.0093(7) 0.0025(6) 0.0061(6)
C019 0.0212(7) 0.0416(9) 0.0464(10) -0.0012(8) -0.0025(7) 0.0002(7)
C01A 0.0330(8) 0.0297(8) 0.0410(9) 0.0045(7) 0.0209(7) 0.0072(6)

loop_
_atom_type_symbol
_atom_type_description
_atom_type_scat_dispersion_real
_atom_type_scat_dispersion_imag
_atom_type_scat_source
C C 0.0181 0.0091 'International Tables Vol C Tables 4.2.6.8 and 6.1.1.4'
H H 0.0000 0.0000 'International Tables Vol C Tables 4.2.6.8 and 6.1.1.4'
B B 0.0090 0.0039 'International Tables Vol C Tables 4.2.6.8 and 6.1.1.4'
N N 0.0311 0.0180 'International Tables Vol C Tables 4.2.6.8 and 6.1.1.4'
Ni Ni -3.0029 0.5091 'International Tables Vol C Tables 4.2.6.8 and 6.1.1.4'

loop_
_geom_angle_atom_site_label_1
_geom_angle_atom_site_label_2
_geom_angle_atom_site_label_3
_geom_angle
_geom_angle_site_symmetry_1
_geom_angle_site_symmetry_3
_geom_angle_publ_flag
N005 Ni01 C00J 166.48(5) . . ?
N005 Ni01 C00B 84.34(5) . . ?
C00J Ni01 C00B 91.48(5) . . ?
N005 Ni01 C00D 93.76(5) . . ?
C00J Ni01 C00D 92.34(5) . . ?
C00B Ni01 C00D 170.69(5) . . ?
N003 C1 C00Z 109.74(11) . . ?
N003 C1 C013 111.16(11) . . ?
C00Z C1 C013 111.30(12) . . ?
N003 C1 H1 108.2 . . ?
C00Z C1 H1 108.2 . . ?
C013 C1 H1 108.2 . . ?
C011 B1 C015 108.76(12) . . ?
C011 B1 C00I 111.71(12) . . ?
C015 B1 C00I 108.35(12) . . ?
C011 B1 H01Y 109.3 . . ?
C015 B1 H01Y 109.3 . . ?
C00I B1 H01Y 109.3 . . ?
C00D N002 C00F 110.84(11) . . ?
C00D N002 C00H 126.39(11) . . ?
C00F N002 C00H 122.77(11) . . ?
C00N B2 C00Y 111.28(12) . . ?
C00N B2 C00O 108.94(11) . . ?
C00Y B2 C00O 111.06(12) . . ?
C00N B2 H01Z 108.5 . . ?
C00Y B2 H01Z 108.5 . . ?
C00O B2 H01Z 108.5 . . ?
C00B N003 C00G 110.45(11) . . ?
C00B N003 C1 125.02(11) . . ?
C00G N003 C1 124.33(11) . . ?
C00D N004 C00L 110.97(11) . . ?
C00D N004 C00M 126.74(11) . . ?
C00L N004 C00M 122.16(11) . . ?
C00I N005 Ni01 166.48(11) . . ?
C00B N006 C00K 110.65(11) . . ?
C00B N006 C00U 124.70(11) . . ?
C00K N006 C00U 124.61(11) . . ?
C00J N007 C00W 110.46(12) . . ?
C00J N007 C00R 126.94(11) . . ?
C00W N007 C00R 122.57(12) . . ?
C00J N008 C00X 110.57(12) . . ?
C00J N008 C00P 126.83(11) . . ?
C00X N008 C00P 122.56(12) . . ?
N006 C00B N003 105.37(11) . . ?
N006 C00B Ni01 129.32(10) . . ?
N003 C00B Ni01 124.86(9) . . ?
N004 C00D N002 104.58(10) . . ?
N004 C00D Ni01 130.19(9) . . ?
N002 C00D Ni01 125.01(9) . . ?
C00L C00F N002 106.93(11) . . ?
C00L C00F H00F 126.5 . . ?
N002 C00F H00F 126.5 . . ?
C00K C00G N003 106.80(12) . . ?
C00K C00G H00G 126.6 . . ?
N003 C00G H00G 126.6 . . ?
N002 C00H C012 110.50(11) . . ?
N002 C00H C00S 109.37(11) . . ?
C012 C00H C00S 112.40(11) . . ?
N002 C00H H00H 108.1 . . ?
C012 C00H H00H 108.1 . . ?
C00S C00H H00H 108.1 . . ?
N005 C00I B1 175.42(14) . . ?
N007 C00J N008 104.75(11) . . ?
N007 C00J Ni01 123.89(10) . . ?
N008 C00J Ni01 131.26(10) . . ?
C00G C00K N006 106.73(11) . . ?
C00G C00K H00K 126.6 . . ?
N006 C00K H00K 126.6 . . ?
C00F C00L N004 106.67(12) . . ?
C00F C00L H00L 126.7 . . ?
N004 C00L H00L 126.7 . . ?
N004 C00M C00T 108.88(10) . . ?
N004 C00M C00V 111.12(11) . . ?
C00T C00M C00V 111.34(12) . . ?
N004 C00M H00M 108.5 . . ?
C00T C00M H00M 108.5 . . ?
C00V C00M H00M 108.5 . . ?
N00C C00N B2 177.69(15) . . ?
N009 C00O B2 178.41(15) . . ?
N008 C00P C014 109.87(12) . . ?
N008 C00P C017 111.37(12) . . ?
C014 C00P C017 110.92(12) . . ?
N008 C00P H00P 108.2 . . ?
C014 C00P H00P 108.2 . . ?
C017 C00P H00P 108.2 . . ?
N007 C00R C018 110.21(12) . . ?
N007 C00R C016 109.47(12) . . ?
C018 C00R C016 111.76(12) . . ?
N007 C00R H00R 108.4 . . ?
C018 C00R H00R 108.4 . . ?
C016 C00R H00R 108.4 . . ?
C00H C00S H00A 109.5 . . ?
C00H C00S H00B 109.5 . . ?
H00A C00S H00B 109.5 . . ?
C00H C00S H00C 109.5 . . ?
H00A C00S H00C 109.5 . . ?
H00B C00S H00C 109.5 . . ?
C00M C00T H00D 109.5 . . ?
C00M C00T H00E 109.5 . . ?
H00D C00T H00E 109.5 . . ?
C00M C00T H00I 109.5 . . ?
H00D C00T H00I 109.5 . . ?
H00E C00T H00I 109.5 . . ?
N006 C00U C01A 109.99(12) . . ?
N006 C00U C019 110.06(12) . . ?
C01A C00U C019 112.65(13) . . ?
N006 C00U H00U 108.0 . . ?
C01A C00U H00U 108.0 . . ?
C019 C00U H00U 108.0 . . ?
C00M C00V H00J 109.5 . . ?
C00M C00V H00N 109.5 . . ?
H00J C00V H00N 109.5 . . ?
C00M C00V H00O 109.5 . . ?
H00J C00V H00O 109.5 . . ?
H00N C00V H00O 109.5 . . ?
C00X C00W N007 107.17(13) . . ?
C00X C00W H00W 126.4 . . ?
N007 C00W H00W 126.4 . . ?
C00W C00X N008 107.06(13) . . ?
C00W C00X H00X 126.5 . . ?
N008 C00X H00X 126.5 . . ?
N00E C00Y B2 175.39(16) . . ?
C1 C00Z H00S 109.5 . . ?
C1 C00Z H00T 109.5 . . ?
H00S C00Z H00T 109.5 . . ?
C1 C00Z H00V 109.5 . . ?
H00S C00Z H00V 109.5 . . ?
H00T C00Z H00V 109.5 . . ?
N00A C011 B1 177.09(15) . . ?
C00H C012 H01A 109.5 . . ?
C00H C012 H01B 109.5 . . ?
H01A C012 H01B 109.5 . . ?
C00H C012 H01C 109.5 . . ?
H01A C012 H01C 109.5 . . ?
H01B C012 H01C 109.5 . . ?
C1 C013 H01D 109.5 . . ?
C1 C013 H01E 109.5 . . ?
H01D C013 H01E 109.5 . . ?
C1 C013 H01F 109.5 . . ?
H01D C013 H01F 109.5 . . ?
H01E C013 H01F 109.5 . . ?
C00P C014 H01G 109.5 . . ?
C00P C014 H01H 109.5 . . ?
H01G C014 H01H 109.5 . . ?
C00P C014 H01I 109.5 . . ?
H01G C014 H01I 109.5 . . ?
H01H C014 H01I 109.5 . . ?
N010 C015 B1 177.89(17) . . ?
C00R C016 H01J 109.5 . . ?
C00R C016 H01K 109.5 . . ?
H01J C016 H01K 109.5 . . ?
C00R C016 H01L 109.5 . . ?
H01J C016 H01L 109.5 . . ?
H01K C016 H01L 109.5 . . ?
C00P C017 H01M 109.5 . . ?
C00P C017 H01N 109.5 . . ?
H01M C017 H01N 109.5 . . ?
C00P C017 H01O 109.5 . . ?
H01M C017 H01O 109.5 . . ?
H01N C017 H01O 109.5 . . ?
C00R C018 H01P 109.5 . . ?
C00R C018 H01Q 109.5 . . ?
H01P C018 H01Q 109.5 . . ?
C00R C018 H01R 109.5 . . ?
H01P C018 H01R 109.5 . . ?
H01Q C018 H01R 109.5 . . ?
C00U C019 H01S 109.5 . . ?
C00U C019 H01T 109.5 . . ?
H01S C019 H01T 109.5 . . ?
C00U C019 H01U 109.5 . . ?
H01S C019 H01U 109.5 . . ?
H01T C019 H01U 109.5 . . ?
C00U C01A H01V 109.5 . . ?
C00U C01A H01W 109.5 . . ?
H01V C01A H01W 109.5 . . ?
C00U C01A H01X 109.5 . . ?
H01V C01A H01X 109.5 . . ?
H01W C01A H01X 109.5 . . ?

loop_
_geom_bond_atom_site_label_1
_geom_bond_atom_site_label_2
_geom_bond_distance
_geom_bond_site_symmetry_2
_geom_bond_publ_flag
Ni01 N005 1.8980(12) . ?
Ni01 C00J 1.9004(13) . ?
Ni01 C00B 1.9233(13) . ?
Ni01 C00D 1.9476(13) . ?
C1 N003 1.4835(16) . ?
C1 C00Z 1.521(2) . ?
C1 C013 1.526(2) . ?
C1 H1 1.0000 . ?
B1 C011 1.590(2) . ?
B1 C015 1.591(2) . ?
B1 C00I 1.602(2) . ?
B1 H01Y 1.0000 . ?
N002 C00D 1.3567(16) . ?
N002 C00F 1.3847(17) . ?
N002 C00H 1.4719(16) . ?
B2 C00N 1.589(2) . ?
B2 C00Y 1.594(2) . ?
B2 C00O 1.595(2) . ?
B2 H01Z 1.0000 . ?
N003 C00B 1.3558(17) . ?
N003 C00G 1.3865(16) . ?
N004 C00D 1.3554(16) . ?
N004 C00L 1.3862(17) . ?
N004 C00M 1.4780(16) . ?
N005 C00I 1.1443(18) . ?
N006 C00B 1.3502(16) . ?
N006 C00K 1.3869(17) . ?
N006 C00U 1.4783(17) . ?
N007 C00J 1.3602(18) . ?
N007 C00W 1.3864(18) . ?
N007 C00R 1.4783(19) . ?
N008 C00J 1.3616(18) . ?
N008 C00X 1.3848(18) . ?
N008 C00P 1.4769(19) . ?
N009 C00O 1.1472(19) . ?
N00A C011 1.150(2) . ?
N00C C00N 1.146(2) . ?
N00E C00Y 1.145(2) . ?
C00F C00L 1.345(2) . ?
C00F H00F 0.9500 . ?
C00G C00K 1.3522(19) . ?
C00G H00G 0.9500 . ?
C00H C012 1.5231(18) . ?
C00H C00S 1.5275(18) . ?
C00H H00H 1.0000 . ?
C00K H00K 0.9500 . ?
C00L H00L 0.9500 . ?
C00M C00T 1.5223(19) . ?
C00M C00V 1.5224(18) . ?
C00M H00M 1.0000 . ?
C00P C014 1.5245(19) . ?
C00P C017 1.5269(19) . ?
C00P H00P 1.0000 . ?
C00R C018 1.525(2) . ?
C00R C016 1.525(2) . ?
C00R H00R 1.0000 . ?
C00S H00A 0.9800 . ?
C00S H00B 0.9800 . ?
C00S H00C 0.9800 . ?
C00T H00D 0.9800 . ?
C00T H00E 0.9800 . ?
C00T H00I 0.9800 . ?
C00U C01A 1.518(2) . ?
C00U C019 1.521(2) . ?
C00U H00U 1.0000 . ?
C00V H00J 0.9800 . ?
C00V H00N 0.9800 . ?
C00V H00O 0.9800 . ?
C00W C00X 1.340(2) . ?
C00W H00W 0.9500 . ?
C00X H00X 0.9500 . ?
C00Z H00S 0.9800 . ?
C00Z H00T 0.9800 . ?
C00Z H00V 0.9800 . ?
N010 C015 1.147(2) . ?
C012 H01A 0.9800 . ?
C012 H01B 0.9800 . ?
C012 H01C 0.9800 . ?
C013 H01D 0.9800 . ?
C013 H01E 0.9800 . ?
C013 H01F 0.9800 . ?
C014 H01G 0.9800 . ?
C014 H01H 0.9800 . ?
C014 H01I 0.9800 . ?
C016 H01J 0.9800 . ?
C016 H01K 0.9800 . ?
C016 H01L 0.9800 . ?
C017 H01M 0.9800 . ?
C017 H01N 0.9800 . ?
C017 H01O 0.9800 . ?
C018 H01P 0.9800 . ?
C018 H01Q 0.9800 . ?
C018 H01R 0.9800 . ?
C019 H01S 0.9800 . ?
C019 H01T 0.9800 . ?
C019 H01U 0.9800 . ?
C01A H01V 0.9800 . ?
C01A H01W 0.9800 . ?
C01A H01X 0.9800 . ?
